data_4303452
loop_
_publ_author_name
'Nuran Asmafiliz'
'Zeynel Kili\,c'
'Asli \"Ozt\"urk'
'Tuncer H\"okelek'
'L. Yasemin Ko\,c'
'Leyla A\,cik'
'\"Ozg\"ul Kisa'
'Ali Albay'
'Zafer \"Ust\"unda\(g'
'Ali Osman Solak'

_publ_section_title
;
Phosphorus-Nitrogen Compounds. 18. Syntheses, Stereogenic Properties,
Structural and Electrochemical Investigations, Biological Activities, and
DNA Interactions of New Spirocyclic Mono- and Bisferrocenylphosphazene
Derivatives
;
_journal_name_full 'Inorganic Chemistry'
_journal_page_first 10102
_journal_page_last 10116
_journal_paper_doi 10.1021/ic901039k
_journal_volume 48
_journal_year 2009
_chemical_compound_source 'synthesis as described'
_chemical_formula_moiety 'C15 H20 Cl4 Fe N5 P3'
_chemical_formula_sum 'C15 H20 Cl4 Fe N5 P3'
_chemical_formula_weight 560.92
_chemical_name_systematic
;

spiro(Butane-1,4-diamino)-[N-(1-ferrocenyl-methyl)]-
4,4,6,6-tetrachlorocyclotriphosphazatriene 
;
_space_group_IT_number 61
_symmetry_cell_setting orthorhombic
_symmetry_space_group_name_Hall '-P 2ac 2ab'
_symmetry_space_group_name_H-M 'P b c a'
_atom_sites_solution_hydrogens geom
_atom_sites_solution_primary direct
_atom_sites_solution_secondary difmap
_audit_creation_method SHELXL-97
_cell_angle_alpha 90.00
_cell_angle_beta 90.00
_cell_angle_gamma 90.00
_cell_formula_units_Z 8
_cell_length_a 11.8340(2)
_cell_length_b 24.1107(4)
_cell_length_c 16.0267(3)
_cell_measurement_reflns_used 25
_cell_measurement_temperature 294(2)
_cell_measurement_theta_max 11.6
_cell_measurement_theta_min 5.2
_cell_volume 4572.83(14)
_computing_cell_refinement 'CAD4 Express'
_computing_data_collection 'CAD4 Express (Enraf Nonius, 1994)'
_diffrn_ambient_temperature 294(2)
_diffrn_measured_fraction_theta_full 0.999
_diffrn_measured_fraction_theta_max 0.999
_diffrn_measurement_device_type 'Enraf Nonius TurboCAD4'
_diffrn_measurement_method 'non-profiled omega scans'
_diffrn_radiation_monochromator graphite
_diffrn_radiation_source 'fine-focus sealed tube'
_diffrn_radiation_type MoK\a
_diffrn_radiation_wavelength 0.71073
_diffrn_reflns_av_R_equivalents 0.0000
_diffrn_reflns_av_sigmaI/netI 0.0501
_diffrn_reflns_limit_h_max 14
_diffrn_reflns_limit_h_min 0
_diffrn_reflns_limit_k_max 0
_diffrn_reflns_limit_k_min -30
_diffrn_reflns_limit_l_max 0
_diffrn_reflns_limit_l_min -19
_diffrn_reflns_number 4628
_diffrn_reflns_theta_full 26.30
_diffrn_reflns_theta_max 26.30
_diffrn_reflns_theta_min 2.30
_diffrn_standards_decay_% 1
_diffrn_standards_interval_time 120
_diffrn_standards_number 3
_exptl_absorpt_coefficient_mu 1.350
_exptl_absorpt_correction_T_max 0.8157
_exptl_absorpt_correction_T_min 0.6452
_exptl_absorpt_correction_type psi-scan
_exptl_absorpt_process_details '(North et al., 1968)'
_exptl_crystal_colour orange
_exptl_crystal_density_diffrn 1.630
_exptl_crystal_density_method 'not measured'
_exptl_crystal_description prism
_exptl_crystal_F_000 2272
_exptl_crystal_size_max 0.35
_exptl_crystal_size_mid 0.25
_exptl_crystal_size_min 0.15
_refine_diff_density_max 0.465
_refine_diff_density_min -0.378
_refine_diff_density_rms 0.079
_refine_ls_extinction_method none
_refine_ls_goodness_of_fit_ref 1.019
_refine_ls_hydrogen_treatment mixed
_refine_ls_matrix_type full
_refine_ls_number_parameters 257
_refine_ls_number_reflns 4628
_refine_ls_number_restraints 1
_refine_ls_restrained_S_all 1.019
_refine_ls_R_factor_all 0.0975
_refine_ls_R_factor_gt 0.0438
_refine_ls_shift/su_max 0.000
_refine_ls_shift/su_mean 0.000
_refine_ls_structure_factor_coef Fsqd
_refine_ls_weighting_details 'calc w=1/[\s^2^(Fo^2^)+(0.0665P)^2^+1.8327P] where P=(Fo^2^+2Fc^2^)/3'
_refine_ls_weighting_scheme calc
_refine_ls_wR_factor_gt 0.1094
_refine_ls_wR_factor_ref 0.1286
_reflns_number_gt 3000
_reflns_number_total 4628
_reflns_threshold_expression I>2\s(I)
_cod_data_source_file ic901039k_si_005_1.cif
_cod_data_source_block compound_7
_cod_depositor_comments
;
 
The geom_torsion_... table was corrupted beyond the possibility to
repair (multiple lines had spaces removed and fields were "glued"
together). The table was therefore deleted.

Some _geom_angle table entries were also "glued" together; these lines
were commented out and removed from deposition, to maintain alignment
of the rest of the values in the _geom_angle table.

Saulius Gra\<zulis
2010.04.18
;
_cod_database_code 4303452

loop_
_symmetry_equiv_pos_as_xyz
'x, y, z'
'-x+1/2, -y, z+1/2'
'x+1/2, -y+1/2, -z'
'-x, y+1/2, -z+1/2'
'-x, -y, -z'
'x-1/2, y, -z-1/2'
'-x-1/2, y-1/2, z'
'x, -y-1/2, z-1/2'

loop_
_atom_site_label
_atom_site_type_symbol
_atom_site_fract_x
_atom_site_fract_y
_atom_site_fract_z
_atom_site_U_iso_or_equiv
_atom_site_adp_type
_atom_site_occupancy
_atom_site_symmetry_multiplicity
_atom_site_calc_flag
_atom_site_refinement_flags
_atom_site_disorder_assembly
_atom_site_disorder_group
Fe1 Fe 0.68633(5) 0.32430(3) 0.08468(4) 0.05196(19) Uani 1 1 d . . .
Cl1 Cl 0.68430(9) 0.47680(6) -0.15512(9) 0.0761(4) Uani 1 1 d . . .
Cl2 Cl 0.50014(14) 0.53137(5) -0.26139(7) 0.0764(4) Uani 1 1 d . . .
Cl3 Cl 0.55129(11) 0.29312(5) -0.23574(7) 0.0682(3) Uani 1 1 d . . .
Cl4 Cl 0.37192(10) 0.34494(6) -0.34937(7) 0.0724(4) Uani 1 1 d . . .
P1 P 0.52654(8) 0.46261(4) -0.19410(6) 0.0417(3) Uani 1 1 d . . .
P2 P 0.45284(8) 0.36050(4) -0.24178(6) 0.0436(3) Uani 1 1 d . . .
P3 P 0.35346(8) 0.41234(4) -0.10421(5) 0.0357(2) Uani 1 1 d . . .
N1 N 0.5331(3) 0.41215(13) -0.2570(2) 0.0556(9) Uani 1 1 d . . .
N2 N 0.3677(3) 0.36124(13) -0.1684(2) 0.0487(8) Uani 1 1 d . . .
N3 N 0.4451(3) 0.46092(12) -0.11859(18) 0.0421(7) Uani 1 1 d . . .
N4 N 0.2243(3) 0.43183(16) -0.1140(2) 0.0500(9) Uani 1 1 d D . .
H4 H 0.188(3) 0.4164(16) -0.1557(19) 0.063(14) Uiso 1 1 d D . .
N5 N 0.3615(2) 0.39635(12) -0.00547(17) 0.0357(7) Uani 1 1 d . . .
C1 C 0.1619(4) 0.46326(19) -0.0510(2) 0.0581(12) Uani 1 1 d . . .
H1A H 0.1070 0.4869 -0.0784 0.070 Uiso 1 1 calc R . .
H1B H 0.2139 0.4869 -0.0206 0.070 Uiso 1 1 calc R . .
C2 C 0.1014(3) 0.4253(2) 0.0100(3) 0.0642(12) Uani 1 1 d . . .
H2A H 0.0491 0.4475 0.0425 0.077 Uiso 1 1 calc R . .
H2B H 0.0571 0.3988 -0.0217 0.077 Uiso 1 1 calc R . .
C3 C 0.1758(3) 0.3937(2) 0.0692(3) 0.0562(11) Uani 1 1 d . . .
H3A H 0.1290 0.3682 0.1007 0.067 Uiso 1 1 calc R . .
H3B H 0.2084 0.4198 0.1086 0.067 Uiso 1 1 calc R . .
C4 C 0.2712(3) 0.36108(16) 0.0288(2) 0.0461(9) Uani 1 1 d . . .
H4A H 0.3036 0.3363 0.0700 0.055 Uiso 1 1 calc R . .
H4B H 0.2402 0.3385 -0.0158 0.055 Uiso 1 1 calc R . .
C5 C 0.4688(3) 0.39814(14) 0.0425(2) 0.0372(8) Uani 1 1 d . . .
H5A H 0.4520 0.4047 0.1009 0.045 Uiso 1 1 calc R . .
H5B H 0.5145 0.4288 0.0226 0.045 Uiso 1 1 calc R . .
C6 C 0.5339(3) 0.34568(15) 0.0342(2) 0.0394(8) Uani 1 1 d . . .
C7 C 0.6141(3) 0.33338(16) -0.0292(2) 0.0459(9) Uani 1 1 d . . .
H7 H 0.6393 0.3589 -0.0730 0.055 Uiso 1 1 calc R . .
C8 C 0.6517(4) 0.27822(17) -0.0184(3) 0.0607(12) Uani 1 1 d . . .
H8 H 0.7073 0.2590 -0.0533 0.073 Uiso 1 1 calc R . .
C9 C 0.5966(4) 0.25597(18) 0.0524(3) 0.0615(12) Uani 1 1 d . . .
H9 H 0.6070 0.2185 0.0751 0.074 Uiso 1 1 calc R . .
C10 C 0.5232(3) 0.29709(16) 0.0843(3) 0.0507(10) Uani 1 1 d . . .
H10 H 0.4746 0.2932 0.1335 0.061 Uiso 1 1 calc R . .
C11 C 0.7290(6) 0.3451(4) 0.2027(4) 0.118(3) Uani 1 1 d . . .
H11 H 0.6786 0.3442 0.2512 0.142 Uiso 1 1 calc R . .
C12 C 0.7458(5) 0.3906(3) 0.1496(4) 0.0971(19) Uani 1 1 d . . .
H12 H 0.7094 0.4270 0.1543 0.116 Uiso 1 1 calc R . .
C13 C 0.8232(4) 0.3747(3) 0.0894(4) 0.0930(18) Uani 1 1 d . . .
H13 H 0.8505 0.3981 0.0436 0.112 Uiso 1 1 calc R . .
C14 C 0.8552(5) 0.3202(4) 0.1039(6) 0.113(2) Uani 1 1 d . . .
H14 H 0.9093 0.2987 0.0707 0.136 Uiso 1 1 calc R . .
C15 C 0.7965(6) 0.3012(4) 0.1749(5) 0.124(3) Uani 1 1 d . . .
H15 H 0.8025 0.2644 0.2005 0.149 Uiso 1 1 calc R . .

loop_
_atom_site_aniso_label
_atom_site_aniso_U_11
_atom_site_aniso_U_22
_atom_site_aniso_U_33
_atom_site_aniso_U_23
_atom_site_aniso_U_13
_atom_site_aniso_U_12
Fe1 0.0391(3) 0.0668(4) 0.0500(4) 0.0101(3) 0.0025(3) 0.0144(3)
Cl1 0.0468(6) 0.0910(9) 0.0903(9) -0.0168(7) -0.0014(6) -0.0179(6)
Cl2 0.1163(11) 0.0655(7) 0.0475(6) 0.0156(5) 0.0174(7) 0.0089(7)
Cl3 0.0730(8) 0.0675(7) 0.0641(7) -0.0208(6) 0.0014(6) 0.0170(6)
Cl4 0.0651(7) 0.1030(9) 0.0491(6) -0.0257(6) -0.0098(6) 0.0011(7)
P1 0.0439(6) 0.0456(5) 0.0357(5) -0.0041(4) 0.0075(4) -0.0062(4)
P2 0.0417(5) 0.0511(6) 0.0380(5) -0.0162(5) 0.0061(4) -0.0040(5)
P3 0.0330(5) 0.0441(5) 0.0301(4) -0.0062(4) 0.0033(4) -0.0004(4)
N1 0.056(2) 0.058(2) 0.052(2) -0.0166(17) 0.0256(17) -0.0140(17)
N2 0.0459(18) 0.053(2) 0.0470(18) -0.0159(15) 0.0133(15) -0.0123(16)
N3 0.0506(19) 0.0423(17) 0.0335(16) -0.0071(13) 0.0099(14) -0.0060(14)
N4 0.0374(18) 0.079(2) 0.0332(17) -0.0082(17) -0.0045(14) 0.0110(17)
N5 0.0279(14) 0.0455(17) 0.0338(15) 0.0041(13) 0.0008(12) -0.0009(13)
C1 0.049(2) 0.080(3) 0.046(2) -0.002(2) -0.004(2) 0.024(2)
C2 0.035(2) 0.100(4) 0.058(3) -0.012(3) 0.011(2) 0.009(2)
C3 0.043(2) 0.080(3) 0.046(2) 0.003(2) 0.0114(19) -0.011(2)
C4 0.040(2) 0.050(2) 0.048(2) 0.0057(18) -0.0011(18) -0.0067(17)
C5 0.0340(18) 0.0405(19) 0.0371(19) -0.0004(15) -0.0055(15) -0.0014(15)
C6 0.0358(19) 0.043(2) 0.040(2) 0.0019(17) -0.0014(16) 0.0026(16)
C7 0.049(2) 0.049(2) 0.040(2) 0.0039(17) 0.0079(18) 0.0070(18)
C8 0.068(3) 0.049(2) 0.064(3) 0.001(2) 0.015(2) 0.016(2)
C9 0.065(3) 0.046(2) 0.074(3) 0.016(2) 0.012(2) 0.013(2)
C10 0.046(2) 0.051(2) 0.055(2) 0.013(2) 0.010(2) 0.0049(19)
C11 0.075(4) 0.224(9) 0.056(3) -0.014(5) -0.018(3) 0.002(6)
C12 0.069(4) 0.129(6) 0.093(5) -0.039(4) -0.018(4) 0.001(4)
C13 0.046(3) 0.118(5) 0.115(5) -0.010(4) -0.003(3) -0.004(3)
C14 0.038(3) 0.153(7) 0.149(7) -0.025(5) -0.015(4) 0.026(4)
C15 0.081(5) 0.176(8) 0.114(6) 0.042(6) -0.036(4) 0.037(5)

loop_
_atom_type_symbol
_atom_type_description
_atom_type_scat_dispersion_real
_atom_type_scat_dispersion_imag
_atom_type_scat_source
C C 0.0033 0.0016 'International Tables Vol C Tables 4.2.6.8 and 6.1.1.4'
H H 0.0000 0.0000 'International Tables Vol C Tables 4.2.6.8 and 6.1.1.4'
Cl Cl 0.1484 0.1585 'International Tables Vol C Tables 4.2.6.8 and 6.1.1.4'
Fe Fe 0.3463 0.8444 'International Tables Vol C Tables 4.2.6.8 and 6.1.1.4'
N N 0.0061 0.0033 'International Tables Vol C Tables 4.2.6.8 and 6.1.1.4'
P P 0.1023 0.0942 'International Tables Vol C Tables 4.2.6.8 and 6.1.1.4'

loop_
_geom_angle_atom_site_label_1
_geom_angle_atom_site_label_2
_geom_angle_atom_site_label_3
_geom_angle
_geom_angle_site_symmetry_1
_geom_angle_site_symmetry_3
_geom_angle_publ_flag
C7 Fe1 C6 40.89(14) . . ?
C7 Fe1 C8 40.73(16) . . ?
C7 Fe1 C10 68.46(16) . . ?
C7 Fe1 C12 121.4(3) . . ?
C8 Fe1 C6 68.78(16) . . ?
C8 Fe1 C10 68.33(18) . . ?
C8 Fe1 C12 156.3(3) . . ?
C9 Fe1 C7 68.74(17) . . ?
C9 Fe1 C6 69.01(16) . . ?
C9 Fe1 C8 40.79(17) . . ?
C9 Fe1 C10 40.70(16) . . ?
C9 Fe1 C12 162.0(3) . . ?
C9 Fe1 C13 156.3(2) . . ?
C10 Fe1 C6 40.89(14) . . ?
C11 Fe1 C6 121.9(2) . . ?
C11 Fe1 C7 157.1(3) . . ?
C11 Fe1 C8 161.2(3) . . ?
C11 Fe1 C9 124.8(3) . . ?
C11 Fe1 C10 108.6(2) . . ?
C11 Fe1 C12 40.5(3) . . ?
C11 Fe1 C13 67.5(3) . . ?
C11 Fe1 C14 67.9(3) . . ?
C11 Fe1 C15 40.4(3) . . ?
C12 Fe1 C6 108.0(2) . . ?
C12 Fe1 C10 125.6(2) . . ?
C13 Fe1 C6 124.7(2) . . ?
C13 Fe1 C7 107.8(2) . . ?
C13 Fe1 C8 121.3(2) . . ?
C13 Fe1 C10 161.8(2) . . ?
C13 Fe1 C12 39.9(2) . . ?
C14 Fe1 C6 160.8(3) . . ?
C14 Fe1 C7 123.9(3) . . ?
C14 Fe1 C8 107.2(3) . . ?
C14 Fe1 C9 121.0(3) . . ?
C14 Fe1 C10 156.8(3) . . ?
C14 Fe1 C12 67.6(3) . . ?
C14 Fe1 C13 40.1(3) . . ?
C14 Fe1 C15 40.8(3) . . ?
C15 Fe1 C6 157.0(3) . . ?
C15 Fe1 C7 160.8(3) . . ?
C15 Fe1 C8 124.1(3) . . ?
C15 Fe1 C9 107.2(3) . . ?
C15 Fe1 C10 121.5(3) . . ?
C15 Fe1 C12 68.2(3) . . ?
C15 Fe1 C13 67.9(3) . . ?
Cl1 P1 Cl2 99.92(8) . . ?
N1 P1 Cl1 106.56(14) . . ?
N1 P1 Cl2 107.55(14) . . ?
N3 P1 Cl1 109.99(13) . . ?
N3 P1 Cl2 110.23(13) . . ?
N3 P1 N1 120.56(16) . . ?
Cl3 P2 Cl4 99.64(6) . . ?
N1 P2 Cl3 107.24(14) . . ?
N1 P2 Cl4 107.50(14) . . ?
N2 P2 Cl3 110.58(14) . . ?
N2 P2 Cl4 110.11(13) . . ?
N2 P2 N1 119.83(17) . . ?
N2 P3 N5 115.60(17) . . ?
N3 P3 N2 113.14(15) . . ?
N3 P3 N5 105.72(15) . . ?
N4 P3 N2 105.09(18) . . ?
N4 P3 N3 114.40(19) . . ?
N4 P3 N5 102.68(16) . . ?
P1 N1 P2 118.50(19) . . ?
P2 N2 P3 124.1(2) . . ?
P1 N3 P3 123.34(18) . . ?
P3 N4 H4 114(3) . . ?
C1 N4 P3 124.4(3) . . ?
C1 N4 H4 120(3) . . ?
C4 N5 C5 116.4(3) . . ?
C4 N5 P3 117.1(2) . . ?
C5 N5 P3 123.0(2) . . ?
N4 C1 C2 111.8(4) . . ?
N4 C1 H1A 109.3 . . ?
N4 C1 H1B 109.3 . . ?
C2 C1 H1A 109.3 . . ?
C2 C1 H1B 109.3 . . ?
C1 C2 H2A 108.3 . . ?
C1 C2 H2B 108.3 . . ?
C3 C2 C1 115.9(3) . . ?
C3 C2 H2A 108.3 . . ?
C3 C2 H2B 108.3 . . ?
C2 C3 C4 115.4(3) . . ?
C2 C3 H3A 108.4 . . ?
C2 C3 H3B 108.4 . . ?
C4 C3 H3A 108.4 . . ?
C4 C3 H3B 108.4 . . ?
N5 C4 C3 113.5(3) . . ?
N5 C4 H4A 108.9 . . ?
N5 C4 H4B 108.9 . . ?
C3 C4 H4A 108.9 . . ?
C3 C4 H4B 108.9 . . ?
N5 C5 C6 111.9(3) . . ?
N5 C5 H5A 109.2 . . ?
N5 C5 H5B 109.2 . . ?
C6 C5 H5A 109.2 . . ?
C6 C5 H5B 109.2 . . ?
C5 C6 Fe1 129.6(3) . . ?
C7 C6 Fe1 69.0(2) . . ?
C7 C6 C5 125.9(3) . . ?
C7 C6 C10 106.9(3) . . ?
C10 C6 Fe1 69.4(2) . . ?
C10 C6 C5 127.1(3) . . ?
Fe1 C7 H7 125.7 . . ?
C6 C7 Fe1 70.1(2) . . ?
C6 C7 H7 125.7 . . ?
C8 C7 Fe1 69.8(2) . . ?
C8 C7 C6 108.6(3) . . ?
C8 C7 H7 125.7 . . ?
C7 C8 Fe1 69.5(2) . . ?
C7 C8 C9 108.1(4) . . ?
C7 C8 H8 125.9 . . ?
C9 C8 Fe1 69.4(3) . . ?
C9 C8 H8 125.9 . . ?
Fe1 C8 H8 125.9 . . ?
C8 C9 Fe1 69.8(3) . . ?
C8 C9 H9 126.1 . . ?
C10 C9 C8 107.9(4) . . ?
C10 C9 Fe1 70.1(2) . . ?
C10 C9 H9 126.1 . . ?
Fe1 C9 H9 126.1 . . ?
C6 C10 Fe1 69.7(2) . . ?
C9 C10 C6 108.6(4) . . ?
C9 C10 Fe1 69.2(2) . . ?
Fe1 C10 H10 125.7 . . ?
C12 C11 Fe1 70.2(3) . . ?
C12 C11 H11 125.7 . . ?
C15 C11 C12 108.6(7) . . ?
C15 C11 Fe1 69.9(4) . . ?
C15 C11 H11 125.7 . . ?
Fe1 C11 H11 125.7 . . ?
C11 C12 Fe1 69.3(4) . . ?
C11 C12 H12 126.3 . . ?
C13 C12 C11 107.5(6) . . ?
C13 C12 Fe1 69.8(3) . . ?
C13 C12 H12 126.3 . . ?
Fe1 C12 H12 126.3 . . ?
C12 C13 C14 109.0(7) . . ?
C12 C13 Fe1 70.3(3) . . ?
C12 C13 H13 125.5 . . ?
C14 C13 Fe1 69.9(4) . . ?
C14 C13 H13 125.5 . . ?
Fe1 C13 H13 125.5 . . ?
C13 C14 C15 107.9(7) . . ?
C13 C14 Fe1 70.0(3) . . ?
C13 C14 H14 126.0 . . ?
C15 C14 Fe1 69.6(3) . . ?
C15 C14 H14 126.0 . . ?
Fe1 C14 H14 126.0 . . ?
C11 C15 C14 107.0(7) . . ?
C11 C15 Fe1 69.6(3) . . ?
C11 C15 H15 126.5 . . ?
C14 C15 Fe1 69.6(3) . . ?
C14 C15 H15 126.5 . . ?
Fe1 C15 H15 126.5 . . ?

loop_
_geom_bond_atom_site_label_1
_geom_bond_atom_site_label_2
_geom_bond_distance
_geom_bond_site_symmetry_2
_geom_bond_publ_flag
Fe1 C6 2.043(3) . ?
Fe1 C7 2.028(4) . ?
Fe1 C8 2.033(5) . ?
Fe1 C9 2.027(5) . ?
Fe1 C10 2.039(4) . ?
Fe1 C11 2.021(6) . ?
Fe1 C12 2.033(6) . ?
Fe1 C13 2.027(6) . ?
Fe1 C14 2.025(5) . ?
Fe1 C15 2.025(6) . ?
P1 Cl1 1.9982(15) . ?
P1 Cl2 2.0023(15) . ?
P1 N1 1.582(3) . ?
P1 N3 1.548(3) . ?
P2 Cl3 2.0015(15) . ?
P2 Cl4 2.0078(14) . ?
P2 N1 1.585(3) . ?
P2 N2 1.548(3) . ?
P3 N2 1.614(3) . ?
P3 N3 1.613(3) . ?
P3 N4 1.606(3) . ?
P3 N5 1.632(3) . ?
N4 C1 1.463(5) . ?
N4 H4 0.875(19) . ?
N5 C4 1.472(4) . ?
N5 C5 1.484(4) . ?
C1 C2 1.518(6) . ?
C1 H1A 0.9700 . ?
C1 H1B 0.9700 . ?
C2 H2A 0.9700 . ?
C2 H2B 0.9700 . ?
C3 C2 1.501(6) . ?
C3 C4 1.521(6) . ?
C3 H3A 0.9700 . ?
C3 H3B 0.9700 . ?
C4 H4A 0.9700 . ?
C4 H4B 0.9700 . ?
C5 H5A 0.9700 . ?
C5 H5B 0.9700 . ?
C6 C5 1.487(5) . ?
C6 C7 1.422(5) . ?
C6 C10 1.426(5) . ?
C7 C8 1.413(5) . ?
C7 H7 0.9800 . ?
C8 H8 0.9800 . ?
C8 C9 1.415(6) . ?
C9 H9 0.9800 . ?
C10 C9 1.414(6) . ?
C10 H10 0.9800 . ?
C11 H11 0.9800 . ?
C12 C11 1.403(9) . ?
C12 H12 0.9800 . ?
C12 C13 1.384(8) . ?
C13 H13 0.9800 . ?
C14 C13 1.389(9) . ?
C14 C15 1.410(10) . ?
C14 H14 0.9800 . ?
C15 C11 1.398(10) . ?
C15 H15 0.9800 . ?
